data_7720958
loop_
_publ_author_name
'Prettyman, Samuel J.'
'Alqahtani, Saad'
'Alhalafi, Mona H.'
'Singh, Kuldip'
'Solan, Gregory A.'

_publ_section_title
;
 Steric tuning of OH-functionalised <i>N</i>,<i>N</i>-manganese(I)
 complexes for the transfer hydrogenation of carbonyl compounds.
;
_journal_issue 19
_journal_name_full 'Dalton transactions (Cambridge, England : 2003)'
_journal_page_first 7612
_journal_page_last 7623
_journal_paper_doi 10.1039/d6dt00709k
_journal_volume 55
_journal_year 2026
_chemical_formula_moiety 'C22 H24 Br Mn N2 O4, C H4 O'
_chemical_formula_sum 'C23 H28 Br Mn N2 O5'
_chemical_formula_weight 547.32
_space_group_crystal_system monoclinic
_space_group_IT_number 14
_space_group_name_Hall '-P 2yn'
_space_group_name_H-M_alt 'P 1 21/n 1'
_atom_sites_solution_hydrogens geom
_atom_sites_solution_primary dual
_audit_creation_date 2024-06-14
_audit_creation_method
;
Olex2 1.3
(compiled 2020.11.12 svn.r5f609507 for OlexSys, GUI svn.r6403)
;
_audit_update_record
;
2026-03-24 deposited with the CCDC.	2026-04-23 downloaded from the CCDC.
;
_cell_angle_alpha 90
_cell_angle_beta 91.3510(10)
_cell_angle_gamma 90
_cell_formula_units_Z 4
_cell_length_a 9.3579(2)
_cell_length_b 17.8308(4)
_cell_length_c 14.6057(3)
_cell_measurement_reflns_used 9118
_cell_measurement_temperature 120.0
_cell_measurement_theta_max 72.391
_cell_measurement_theta_min 3.913
_cell_volume 2436.41(9)
_computing_cell_refinement 'SAINT V8.40B (?, 2016)'
_computing_data_reduction 'SAINT V8.40B (?, 2016)'
_computing_molecular_graphics 'Olex2 1.3 (Dolomanov et al., 2009)'
_computing_publication_material 'Olex2 1.3 (Dolomanov et al., 2009)'
_computing_structure_refinement 'XL  (Sheldrick, 2008)'
_computing_structure_solution 'SHELXT 2018/2 (Sheldrick, 2018)'
_diffrn_ambient_temperature 120.0
_diffrn_measured_fraction_theta_full 0.997
_diffrn_measured_fraction_theta_max 0.991
_diffrn_measurement_device_type 'Bruker D8 Quest Photon III'
_diffrn_measurement_method '\f and \w scans'
_diffrn_radiation_type CuK\a
_diffrn_radiation_wavelength 1.54178
_diffrn_reflns_av_R_equivalents 0.0824
_diffrn_reflns_av_unetI/netI 0.0463
_diffrn_reflns_Laue_measured_fraction_full 0.997
_diffrn_reflns_Laue_measured_fraction_max 0.991
_diffrn_reflns_limit_h_max 11
_diffrn_reflns_limit_h_min -11
_diffrn_reflns_limit_k_max 19
_diffrn_reflns_limit_k_min -22
_diffrn_reflns_limit_l_max 18
_diffrn_reflns_limit_l_min -17
_diffrn_reflns_number 28966
_diffrn_reflns_point_group_measured_fraction_full 0.997
_diffrn_reflns_point_group_measured_fraction_max 0.991
_diffrn_reflns_theta_full 67.679
_diffrn_reflns_theta_max 72.384
_diffrn_reflns_theta_min 3.913
_diffrn_source_current 1.1
_diffrn_source_power 0.055
_diffrn_source_voltage 50.0
_diffrn_standards_number 0
_exptl_absorpt_coefficient_mu 6.625
_exptl_absorpt_correction_T_max 0.7536
_exptl_absorpt_correction_T_min 0.4024
_exptl_absorpt_correction_type multi-scan
_exptl_absorpt_process_details
;
SADABS-2016/2 (Bruker,2016/2) was used for absorption correction.
wR2(int) was 0.1547 before and 0.0693 after correction.
The Ratio of minimum to maximum transmission is 0.5340.
The \l/2 correction factor is Not present.
;
_exptl_crystal_colour orange
_exptl_crystal_colour_primary orange
_exptl_crystal_density_diffrn 1.492
_exptl_crystal_description block
_exptl_crystal_F_000 1120
_exptl_crystal_size_max 0.179
_exptl_crystal_size_mid 0.105
_exptl_crystal_size_min 0.068
_refine_diff_density_max 0.762
_refine_diff_density_min -1.184
_refine_diff_density_rms 0.076
_refine_ls_extinction_method none
_refine_ls_goodness_of_fit_ref 1.038
_refine_ls_hydrogen_treatment constr
_refine_ls_matrix_type full
_refine_ls_number_parameters 297
_refine_ls_number_reflns 4780
_refine_ls_number_restraints 0
_refine_ls_restrained_S_all 1.038
_refine_ls_R_factor_all 0.0434
_refine_ls_R_factor_gt 0.0346
_refine_ls_shift/su_max 0.001
_refine_ls_shift/su_mean 0.000
_refine_ls_structure_factor_coef Fsqd
_refine_ls_weighting_details 'w=1/[\s^2^(Fo^2^)+(0.0554P)^2^] where P=(Fo^2^+2Fc^2^)/3'
_refine_ls_weighting_scheme calc
_refine_ls_wR_factor_gt 0.0873
_refine_ls_wR_factor_ref 0.0911
_reflns_Friedel_coverage 0.000
_reflns_number_gt 4067
_reflns_number_total 4780
_reflns_threshold_expression 'I > 2\s(I)'
_cod_data_source_file d6dt00709k2.cif
_cod_data_source_block q24105sp_0m
_cod_depositor_comments 'Adding full bibliography for 7720958--7720959.cif.'
_cod_database_code 7720958
_shelx_shelxl_version_number 2019/1
_shelx_space_group_comment
;
The symmetry employed for this shelxl refinement is uniquely defined
by the following loop, which should always be used as a source of
symmetry information in preference to the above space-group names.
They are only intended as comments.
;
_shelx_estimated_absorpt_t_max 0.661
_shelx_estimated_absorpt_t_min 0.383
_olex2_refinement_description
;
1. Fixed Uiso
 At 1.2 times of:
  All C(H) groups
 At 1.5 times of:
  All C(H,H,H) groups, All O(H) groups
2.a Ternary CH refined with riding coordinates:
 C14(H14), C17(H17)
2.b Aromatic/amide H refined with riding coordinates:
 C2(H2), C3(H3), C4(H4), C10(H10), C11(H11), C12(H12)
2.c Idealised Me refined as rotating group:
 C7(H7A,H7B,H7C), C15(H15A,H15B,H15C), C16(H16A,H16B,H16C), C18(H18A,H18B,
 H18C), C19(H19A,H19B,H19C), C23(H23A,H23B,H23C)
2.d Idealised tetrahedral OH refined as rotating group:
 O1(H1), O5(H5)
;
_olex2_submission_special_instructions 'No special instructions were received'

loop_
_space_group_symop_operation_xyz
'x, y, z'
'-x+1/2, y+1/2, -z+1/2'
'-x, -y, -z'
'x-1/2, -y-1/2, z-1/2'

loop_
_atom_site_label
_atom_site_type_symbol
_atom_site_fract_x
_atom_site_fract_y
_atom_site_fract_z
_atom_site_U_iso_or_equiv
_atom_site_adp_type
_atom_site_occupancy
_atom_site_site_symmetry_order
_atom_site_calc_flag
_atom_site_refinement_flags_posn
_atom_site_refinement_flags_adp
_atom_site_refinement_flags_occupancy
_atom_site_disorder_assembly
_atom_site_disorder_group
Br1 Br 0.79632(3) 0.35788(2) 0.59162(2) 0.02524(10) Uani 1 1 d . . . . .
Mn1 Mn 0.75862(4) 0.30475(2) 0.43168(3) 0.01504(10) Uani 1 1 d . . . . .
O1 O 0.59629(17) 0.45446(9) 0.35743(12) 0.0219(4) Uani 1 1 d . . . . .
H1 H 0.554104 0.492584 0.336521 0.033 Uiso 1 1 calc R U . . .
O2 O 0.9273(2) 0.43828(12) 0.38020(18) 0.0428(6) Uani 1 1 d . . . . .
O3 O 0.7567(2) 0.27109(12) 0.23512(13) 0.0330(4) Uani 1 1 d . . . . .
O4 O 1.03877(19) 0.22957(11) 0.45175(14) 0.0313(4) Uani 1 1 d . . . . .
N1 N 0.55388(19) 0.34885(11) 0.43751(13) 0.0159(4) Uani 1 1 d . . . . .
N2 N 0.6428(2) 0.21523(11) 0.47921(13) 0.0156(4) Uani 1 1 d . . . . .
C1 C 0.5079(2) 0.41616(13) 0.41080(15) 0.0166(4) Uani 1 1 d . . . . .
C2 C 0.3755(2) 0.44527(14) 0.43703(17) 0.0211(5) Uani 1 1 d . . . . .
H2 H 0.346928 0.494113 0.418172 0.025 Uiso 1 1 calc R U . . .
C3 C 0.2876(3) 0.40249(14) 0.49026(17) 0.0229(5) Uani 1 1 d . . . . .
H3 H 0.198786 0.421766 0.509941 0.028 Uiso 1 1 calc R U . . .
C4 C 0.3312(3) 0.33045(14) 0.51471(17) 0.0216(5) Uani 1 1 d . . . . .
H4 H 0.271406 0.299069 0.549844 0.026 Uiso 1 1 calc R U . . .
C5 C 0.4628(2) 0.30547(13) 0.48697(16) 0.0177(5) Uani 1 1 d . . . . .
C6 C 0.5144(2) 0.22868(13) 0.50435(15) 0.0178(5) Uani 1 1 d . . . . .
C7 C 0.4152(3) 0.17268(15) 0.54497(19) 0.0269(6) Uani 1 1 d . . . . .
H7A H 0.459835 0.122968 0.544726 0.040 Uiso 1 1 calc R U . . .
H7B H 0.325749 0.171245 0.508708 0.040 Uiso 1 1 calc R U . . .
H7C H 0.394882 0.187129 0.608081 0.040 Uiso 1 1 calc R U . . .
C8 C 0.6988(2) 0.13933(12) 0.48537(16) 0.0160(4) Uani 1 1 d . . . . .
C9 C 0.7702(3) 0.11618(14) 0.56641(18) 0.0235(5) Uani 1 1 d . . . . .
C10 C 0.8288(3) 0.04399(15) 0.5671(2) 0.0289(6) Uani 1 1 d . . . . .
H10 H 0.878826 0.026855 0.620411 0.035 Uiso 1 1 calc R U . . .
C11 C 0.8158(3) -0.00249(15) 0.4930(2) 0.0304(6) Uani 1 1 d . . . . .
H11 H 0.857844 -0.050977 0.495120 0.037 Uiso 1 1 calc R U . . .
C12 C 0.7419(3) 0.02065(15) 0.41486(19) 0.0254(5) Uani 1 1 d . . . . .
H12 H 0.732724 -0.012439 0.364087 0.030 Uiso 1 1 calc R U . . .
C13 C 0.6803(2) 0.09226(13) 0.40954(17) 0.0188(5) Uani 1 1 d . . . . .
C14 C 0.7791(3) 0.16437(17) 0.65214(19) 0.0314(6) Uani 1 1 d . . . . .
H14 H 0.737226 0.214510 0.636612 0.038 Uiso 1 1 calc R U . . .
C15 C 0.6921(4) 0.1307(2) 0.7296(2) 0.0428(8) Uani 1 1 d . . . . .
H15A H 0.591816 0.126149 0.709467 0.064 Uiso 1 1 calc R U . . .
H15B H 0.698836 0.163510 0.783376 0.064 Uiso 1 1 calc R U . . .
H15C H 0.729915 0.081046 0.745451 0.064 Uiso 1 1 calc R U . . .
C16 C 0.9338(4) 0.1767(2) 0.6848(2) 0.0462(8) Uani 1 1 d . . . . .
H16A H 0.975810 0.128667 0.703758 0.069 Uiso 1 1 calc R U . . .
H16B H 0.935772 0.211470 0.736757 0.069 Uiso 1 1 calc R U . . .
H16C H 0.988815 0.197893 0.634717 0.069 Uiso 1 1 calc R U . . .
C17 C 0.5886(2) 0.11254(15) 0.32578(16) 0.0207(5) Uani 1 1 d . . . . .
H17 H 0.565968 0.167281 0.328963 0.025 Uiso 1 1 calc R U . . .
C18 C 0.4473(3) 0.0689(2) 0.3278(2) 0.0365(7) Uani 1 1 d . . . . .
H18A H 0.466731 0.015121 0.322664 0.055 Uiso 1 1 calc R U . . .
H18B H 0.385231 0.084915 0.276484 0.055 Uiso 1 1 calc R U . . .
H18C H 0.399773 0.078952 0.385633 0.055 Uiso 1 1 calc R U . . .
C19 C 0.6613(3) 0.09746(17) 0.23476(18) 0.0297(6) Uani 1 1 d . . . . .
H19A H 0.749104 0.127222 0.231807 0.045 Uiso 1 1 calc R U . . .
H19B H 0.596484 0.111460 0.183909 0.045 Uiso 1 1 calc R U . . .
H19C H 0.684827 0.044049 0.230308 0.045 Uiso 1 1 calc R U . . .
C20 C 0.8563(3) 0.38920(15) 0.39956(19) 0.0260(5) Uani 1 1 d . . . . .
C21 C 0.7508(2) 0.28126(14) 0.31270(18) 0.0223(5) Uani 1 1 d . . . . .
C22 C 0.9289(3) 0.25790(14) 0.44403(17) 0.0211(5) Uani 1 1 d . . . . .
O5 O 1.0381(3) 0.07554(14) 0.20645(18) 0.0502(7) Uani 1 1 d . . . . .
H5 H 1.095556 0.093273 0.168755 0.075 Uiso 1 1 calc R U . . .
C23 C 1.0391(3) 0.12055(17) 0.2859(2) 0.0312(6) Uani 1 1 d . . . . .
H23A H 0.973163 0.099449 0.330260 0.047 Uiso 1 1 calc R U . . .
H23B H 1.008869 0.171574 0.269732 0.047 Uiso 1 1 calc R U . . .
H23C H 1.135894 0.121897 0.312974 0.047 Uiso 1 1 calc R U . . .

loop_
_atom_site_aniso_label
_atom_site_aniso_U_11
_atom_site_aniso_U_22
_atom_site_aniso_U_33
_atom_site_aniso_U_23
_atom_site_aniso_U_13
_atom_site_aniso_U_12
Br1 0.02803(15) 0.02558(15) 0.02205(15) -0.00779(10) -0.00075(10) 0.00227(9)
Mn1 0.01488(18) 0.01638(19) 0.01414(19) 0.00068(14) 0.00616(13) 0.00007(12)
O1 0.0244(8) 0.0186(8) 0.0229(9) 0.0049(7) 0.0070(7) 0.0021(6)
O2 0.0275(10) 0.0320(11) 0.0693(16) 0.0182(11) 0.0093(10) -0.0053(8)
O3 0.0376(11) 0.0471(12) 0.0148(9) 0.0024(9) 0.0119(7) -0.0007(8)
O4 0.0219(9) 0.0348(10) 0.0373(11) -0.0026(9) 0.0049(8) 0.0069(7)
N1 0.0167(9) 0.0195(9) 0.0116(9) -0.0021(8) 0.0046(7) 0.0003(7)
N2 0.0189(9) 0.0188(9) 0.0091(9) -0.0003(7) 0.0034(7) 0.0002(7)
C1 0.0194(11) 0.0181(11) 0.0125(10) -0.0030(9) 0.0032(8) 0.0001(8)
C2 0.0235(12) 0.0208(12) 0.0189(12) -0.0044(10) 0.0019(9) 0.0041(9)
C3 0.0218(12) 0.0280(13) 0.0193(12) -0.0031(10) 0.0057(9) 0.0060(9)
C4 0.0191(11) 0.0268(12) 0.0194(12) -0.0030(10) 0.0087(9) -0.0002(9)
C5 0.0200(11) 0.0202(11) 0.0132(11) -0.0031(9) 0.0049(8) 0.0004(8)
C6 0.0202(11) 0.0229(12) 0.0106(10) -0.0003(9) 0.0066(8) -0.0007(8)
C7 0.0277(13) 0.0230(13) 0.0307(14) 0.0044(11) 0.0179(10) -0.0017(10)
C8 0.0138(10) 0.0183(11) 0.0160(11) 0.0023(9) 0.0055(8) -0.0025(8)
C9 0.0222(12) 0.0223(12) 0.0259(13) 0.0064(11) 0.0017(9) -0.0052(9)
C10 0.0237(12) 0.0256(13) 0.0374(16) 0.0143(12) -0.0018(10) -0.0006(10)
C11 0.0225(12) 0.0223(13) 0.0471(17) 0.0092(12) 0.0129(11) 0.0033(9)
C12 0.0218(12) 0.0204(12) 0.0344(14) -0.0032(11) 0.0128(10) -0.0017(9)
C13 0.0158(11) 0.0201(11) 0.0209(12) 0.0001(10) 0.0077(8) -0.0024(8)
C14 0.0446(16) 0.0299(14) 0.0192(13) 0.0065(12) -0.0071(11) -0.0062(11)
C15 0.061(2) 0.0472(18) 0.0201(14) 0.0025(14) 0.0021(13) -0.0088(15)
C16 0.053(2) 0.052(2) 0.0330(17) 0.0104(16) -0.0188(15) -0.0159(15)
C17 0.0216(11) 0.0273(13) 0.0137(11) -0.0049(10) 0.0069(8) -0.0002(9)
C18 0.0232(13) 0.060(2) 0.0270(14) 0.0009(14) 0.0039(10) -0.0095(12)
C19 0.0287(13) 0.0438(16) 0.0169(12) -0.0093(12) 0.0098(9) -0.0013(11)
C20 0.0194(12) 0.0254(13) 0.0336(15) 0.0040(11) 0.0069(10) 0.0015(9)
C21 0.0199(11) 0.0248(12) 0.0226(13) 0.0040(10) 0.0064(9) 0.0000(9)
C22 0.0229(12) 0.0215(12) 0.0193(12) 0.0000(10) 0.0063(9) -0.0027(9)
O5 0.0540(14) 0.0441(13) 0.0540(15) -0.0273(12) 0.0336(11) -0.0264(10)
C23 0.0282(14) 0.0345(15) 0.0312(15) -0.0052(12) 0.0070(11) 0.0014(10)

loop_
_atom_type_symbol
_atom_type_description
_atom_type_scat_dispersion_real
_atom_type_scat_dispersion_imag
_atom_type_scat_source
C C 0.0181 0.0091 'International Tables Vol C Tables 4.2.6.8 and 6.1.1.4'
H H 0.0000 0.0000 'International Tables Vol C Tables 4.2.6.8 and 6.1.1.4'
Br Br -0.6763 1.2805 'International Tables Vol C Tables 4.2.6.8 and 6.1.1.4'
Mn Mn -0.5299 2.8052 'International Tables Vol C Tables 4.2.6.8 and 6.1.1.4'
N N 0.0311 0.0180 'International Tables Vol C Tables 4.2.6.8 and 6.1.1.4'
O O 0.0492 0.0322 'International Tables Vol C Tables 4.2.6.8 and 6.1.1.4'

loop_
_geom_angle_atom_site_label_1
_geom_angle_atom_site_label_2
_geom_angle_atom_site_label_3
_geom_angle
_geom_angle_site_symmetry_1
_geom_angle_site_symmetry_3
_geom_angle_publ_flag
N1 Mn1 Br1 85.94(5) . . ?
N2 Mn1 Br1 92.40(5) . . ?
N2 Mn1 N1 77.65(8) . . ?
C20 Mn1 Br1 82.49(9) . . ?
C20 Mn1 N1 99.57(9) . . ?
C20 Mn1 N2 174.38(10) . . ?
C21 Mn1 Br1 169.76(8) . . ?
C21 Mn1 N1 96.44(9) . . ?
C21 Mn1 N2 97.84(10) . . ?
C21 Mn1 C20 87.29(12) . . ?
C21 Mn1 C22 90.25(11) . . ?
C22 Mn1 Br1 88.71(8) . . ?
C22 Mn1 N1 170.26(9) . . ?
C22 Mn1 N2 94.47(9) . . ?
C22 Mn1 C20 87.77(11) . . ?
C1 O1 H1 109.5 . . ?
C1 N1 Mn1 128.50(15) . . ?
C1 N1 C5 117.60(19) . . ?
C5 N1 Mn1 113.23(15) . . ?
C6 N2 Mn1 117.00(16) . . ?
C6 N2 C8 119.57(19) . . ?
C8 N2 Mn1 123.44(14) . . ?
O1 C1 C2 122.1(2) . . ?
N1 C1 O1 115.56(19) . . ?
N1 C1 C2 122.3(2) . . ?
C1 C2 H2 120.3 . . ?
C3 C2 C1 119.5(2) . . ?
C3 C2 H2 120.3 . . ?
C2 C3 H3 120.6 . . ?
C2 C3 C4 118.8(2) . . ?
C4 C3 H3 120.6 . . ?
C3 C4 H4 120.6 . . ?
C5 C4 C3 118.7(2) . . ?
C5 C4 H4 120.6 . . ?
N1 C5 C4 122.9(2) . . ?
N1 C5 C6 114.22(19) . . ?
C4 C5 C6 122.8(2) . . ?
N2 C6 C5 115.4(2) . . ?
N2 C6 C7 125.5(2) . . ?
C5 C6 C7 119.0(2) . . ?
C6 C7 H7A 109.5 . . ?
C6 C7 H7B 109.5 . . ?
C6 C7 H7C 109.5 . . ?
H7A C7 H7B 109.5 . . ?
H7A C7 H7C 109.5 . . ?
H7B C7 H7C 109.5 . . ?
C9 C8 N2 119.2(2) . . ?
C13 C8 N2 118.2(2) . . ?
C13 C8 C9 122.6(2) . . ?
C8 C9 C14 122.9(2) . . ?
C10 C9 C8 117.0(2) . . ?
C10 C9 C14 120.1(2) . . ?
C9 C10 H10 119.2 . . ?
C11 C10 C9 121.7(2) . . ?
C11 C10 H10 119.2 . . ?
C10 C11 H11 119.8 . . ?
C10 C11 C12 120.4(2) . . ?
C12 C11 H11 119.8 . . ?
C11 C12 H12 119.5 . . ?
C11 C12 C13 120.9(3) . . ?
C13 C12 H12 119.5 . . ?
C8 C13 C12 117.4(2) . . ?
C8 C13 C17 123.5(2) . . ?
C12 C13 C17 119.0(2) . . ?
C9 C14 H14 107.8 . . ?
C9 C14 C15 111.6(2) . . ?
C9 C14 C16 111.8(3) . . ?
C15 C14 H14 107.8 . . ?
C16 C14 H14 107.8 . . ?
C16 C14 C15 110.0(3) . . ?
C14 C15 H15A 109.5 . . ?
C14 C15 H15B 109.5 . . ?
C14 C15 H15C 109.5 . . ?
H15A C15 H15B 109.5 . . ?
H15A C15 H15C 109.5 . . ?
H15B C15 H15C 109.5 . . ?
C14 C16 H16A 109.5 . . ?
C14 C16 H16B 109.5 . . ?
C14 C16 H16C 109.5 . . ?
H16A C16 H16B 109.5 . . ?
H16A C16 H16C 109.5 . . ?
H16B C16 H16C 109.5 . . ?
C13 C17 H17 108.1 . . ?
C13 C17 C18 109.5(2) . . ?
C13 C17 C19 113.7(2) . . ?
C18 C17 H17 108.1 . . ?
C19 C17 H17 108.1 . . ?
C19 C17 C18 109.2(2) . . ?
C17 C18 H18A 109.5 . . ?
C17 C18 H18B 109.5 . . ?
C17 C18 H18C 109.5 . . ?
H18A C18 H18B 109.5 . . ?
H18A C18 H18C 109.5 . . ?
H18B C18 H18C 109.5 . . ?
C17 C19 H19A 109.5 . . ?
C17 C19 H19B 109.5 . . ?
C17 C19 H19C 109.5 . . ?
H19A C19 H19B 109.5 . . ?
H19A C19 H19C 109.5 . . ?
H19B C19 H19C 109.5 . . ?
O2 C20 Mn1 174.3(2) . . ?
O3 C21 Mn1 173.2(2) . . ?
O4 C22 Mn1 178.5(2) . . ?
C23 O5 H5 109.5 . . ?
O5 C23 H23A 109.5 . . ?
O5 C23 H23B 109.5 . . ?
O5 C23 H23C 109.5 . . ?
H23A C23 H23B 109.5 . . ?
H23A C23 H23C 109.5 . . ?
H23B C23 H23C 109.5 . . ?

loop_
_geom_bond_atom_site_label_1
_geom_bond_atom_site_label_2
_geom_bond_distance
_geom_bond_site_symmetry_2
_geom_bond_publ_flag
Br1 Mn1 2.5377(4) . ?
Mn1 N1 2.0746(19) . ?
Mn1 N2 2.059(2) . ?
Mn1 C20 1.829(3) . ?
Mn1 C21 1.787(3) . ?
Mn1 C22 1.805(2) . ?
O1 H1 0.8400 . ?
O1 C1 1.337(3) . ?
O2 C20 1.138(3) . ?
O3 C21 1.150(3) . ?
O4 C22 1.149(3) . ?
N1 C1 1.330(3) . ?
N1 C5 1.370(3) . ?
N2 C6 1.287(3) . ?
N2 C8 1.453(3) . ?
C1 C2 1.405(3) . ?
C2 H2 0.9500 . ?
C2 C3 1.376(4) . ?
C3 H3 0.9500 . ?
C3 C4 1.392(4) . ?
C4 H4 0.9500 . ?
C4 C5 1.380(3) . ?
C5 C6 1.472(3) . ?
C6 C7 1.496(3) . ?
C7 H7A 0.9800 . ?
C7 H7B 0.9800 . ?
C7 H7C 0.9800 . ?
C8 C9 1.407(3) . ?
C8 C13 1.397(3) . ?
C9 C10 1.399(4) . ?
C9 C14 1.519(4) . ?
C10 H10 0.9500 . ?
C10 C11 1.366(4) . ?
C11 H11 0.9500 . ?
C11 C12 1.383(4) . ?
C12 H12 0.9500 . ?
C12 C13 1.402(3) . ?
C13 C17 1.521(3) . ?
C14 H14 1.0000 . ?
C14 C15 1.532(4) . ?
C14 C16 1.529(4) . ?
C15 H15A 0.9800 . ?
C15 H15B 0.9800 . ?
C15 H15C 0.9800 . ?
C16 H16A 0.9800 . ?
C16 H16B 0.9800 . ?
C16 H16C 0.9800 . ?
C17 H17 1.0000 . ?
C17 C18 1.534(4) . ?
C17 C19 1.532(3) . ?
C18 H18A 0.9800 . ?
C18 H18B 0.9800 . ?
C18 H18C 0.9800 . ?
C19 H19A 0.9800 . ?
C19 H19B 0.9800 . ?
C19 H19C 0.9800 . ?
O5 H5 0.8400 . ?
O5 C23 1.411(4) . ?
C23 H23A 0.9800 . ?
C23 H23B 0.9800 . ?
C23 H23C 0.9800 . ?

loop_
_geom_torsion_atom_site_label_1
_geom_torsion_atom_site_label_2
_geom_torsion_atom_site_label_3
_geom_torsion_atom_site_label_4
_geom_torsion
_geom_torsion_site_symmetry_1
_geom_torsion_site_symmetry_2
_geom_torsion_site_symmetry_3
_geom_torsion_site_symmetry_4
_geom_torsion_publ_flag
Mn1 N1 C1 O1 14.6(3) . . . . ?
Mn1 N1 C1 C2 -165.29(17) . . . . ?
Mn1 N1 C5 C4 167.09(19) . . . . ?
Mn1 N1 C5 C6 -15.6(2) . . . . ?
Mn1 N2 C6 C5 5.8(3) . . . . ?
Mn1 N2 C6 C7 -176.86(19) . . . . ?
Mn1 N2 C8 C9 89.9(2) . . . . ?
Mn1 N2 C8 C13 -89.6(2) . . . . ?
O1 C1 C2 C3 178.4(2) . . . . ?
N1 C1 C2 C3 -1.7(4) . . . . ?
N1 C5 C6 N2 6.7(3) . . . . ?
N1 C5 C6 C7 -170.8(2) . . . . ?
N2 C8 C9 C10 -176.6(2) . . . . ?
N2 C8 C9 C14 6.3(3) . . . . ?
N2 C8 C13 C12 176.55(19) . . . . ?
N2 C8 C13 C17 -8.2(3) . . . . ?
C1 N1 C5 C4 -4.3(3) . . . . ?
C1 N1 C5 C6 173.0(2) . . . . ?
C1 C2 C3 C4 -1.6(4) . . . . ?
C2 C3 C4 C5 1.9(4) . . . . ?
C3 C4 C5 N1 1.1(4) . . . . ?
C3 C4 C5 C6 -176.0(2) . . . . ?
C4 C5 C6 N2 -175.9(2) . . . . ?
C4 C5 C6 C7 6.6(4) . . . . ?
C5 N1 C1 O1 -175.6(2) . . . . ?
C5 N1 C1 C2 4.6(3) . . . . ?
C6 N2 C8 C9 -90.1(3) . . . . ?
C6 N2 C8 C13 90.4(3) . . . . ?
C8 N2 C6 C5 -174.2(2) . . . . ?
C8 N2 C6 C7 3.1(4) . . . . ?
C8 C9 C10 C11 -0.9(4) . . . . ?
C8 C9 C14 C15 111.5(3) . . . . ?
C8 C9 C14 C16 -124.8(3) . . . . ?
C8 C13 C17 C18 -104.4(3) . . . . ?
C8 C13 C17 C19 133.1(2) . . . . ?
C9 C8 C13 C12 -2.9(3) . . . . ?
C9 C8 C13 C17 172.4(2) . . . . ?
C9 C10 C11 C12 -0.8(4) . . . . ?
C10 C9 C14 C15 -65.5(3) . . . . ?
C10 C9 C14 C16 58.2(3) . . . . ?
C10 C11 C12 C13 0.7(4) . . . . ?
C11 C12 C13 C8 1.1(3) . . . . ?
C11 C12 C13 C17 -174.4(2) . . . . ?
C12 C13 C17 C18 70.8(3) . . . . ?
C12 C13 C17 C19 -51.6(3) . . . . ?
C13 C8 C9 C10 2.8(3) . . . . ?
C13 C8 C9 C14 -174.3(2) . . . . ?
C14 C9 C10 C11 176.3(2) . . . . ?
